data_7714012
loop_
_publ_author_name
'Samanta, Bapan'
'Ghosh, Riya'
'Mazumdar, Rakesh'
'Saha, Shankhadeep'
'Maity, Sayani'
'Mondal, Biplab'

_publ_section_title
;
 Reaction of a Co(III)-peroxo Complex with Nitric Oxide: Putative
 Formation of a Peroxynitrite Intermediate
;
_journal_name_full 'Dalton Transactions'
_journal_paper_doi 10.1039/D3DT02261G
_journal_year 2023
_chemical_formula_sum 'C22 H36 Cl2 Co N8 O10'
_chemical_formula_weight 702.42
_space_group_crystal_system monoclinic
_space_group_IT_number 14
_space_group_name_Hall '-P 2ybc'
_space_group_name_H-M_alt 'P 1 21/c 1'
_atom_sites_solution_hydrogens mixed
_audit_creation_method SHELXL-2018/3
_audit_update_record
;
2023-07-06 deposited with the CCDC.	2023-09-22 downloaded from the CCDC.
;
_cell_angle_alpha 90
_cell_angle_beta 106.4850(10)
_cell_angle_gamma 90
_cell_formula_units_Z 4
_cell_length_a 12.8427(6)
_cell_length_b 12.6406(6)
_cell_length_c 20.2239(9)
_cell_measurement_reflns_used 9908
_cell_measurement_temperature 296(2)
_cell_measurement_theta_max 21.64
_cell_measurement_theta_min 2.31
_cell_volume 3148.2(3)
_computing_cell_refinement 'Bruker SAINT'
_computing_data_collection 'Bruker APEX2'
_computing_data_reduction 'Bruker SAINT'
_computing_molecular_graphics 'Bruker SHELXTL'
_computing_publication_material 'Bruker SHELXTL'
_computing_structure_refinement 'SHELXL-2018/3 (Sheldrick, 2018)'
_computing_structure_solution 'SHELXT 2014/5 (Sheldrick, 2014)'
_diffrn_ambient_temperature 296(2)
_diffrn_measured_fraction_theta_full 1.000
_diffrn_measured_fraction_theta_max 1.000
_diffrn_measurement_device_type 'Bruker APEX-II CCD'
_diffrn_measurement_method '\f and \w scans'
_diffrn_radiation_type MoK\a
_diffrn_radiation_wavelength 0.71073
_diffrn_reflns_av_R_equivalents 0.0756
_diffrn_reflns_av_unetI/netI 0.0233
_diffrn_reflns_Laue_measured_fraction_full 1.000
_diffrn_reflns_Laue_measured_fraction_max 1.000
_diffrn_reflns_limit_h_max 15
_diffrn_reflns_limit_h_min -15
_diffrn_reflns_limit_k_max 15
_diffrn_reflns_limit_k_min -15
_diffrn_reflns_limit_l_max 24
_diffrn_reflns_limit_l_min -24
_diffrn_reflns_number 126569
_diffrn_reflns_point_group_measured_fraction_full 1.000
_diffrn_reflns_point_group_measured_fraction_max 1.000
_diffrn_reflns_theta_full 24.999
_diffrn_reflns_theta_max 24.999
_diffrn_reflns_theta_min 1.654
_exptl_absorpt_coefficient_mu 0.778
_exptl_absorpt_correction_type none
_exptl_crystal_colour pink
_exptl_crystal_density_diffrn 1.482
_exptl_crystal_description block
_exptl_crystal_F_000 1460
_exptl_crystal_size_max 0.24
_exptl_crystal_size_mid 0.20
_exptl_crystal_size_min 0.18
_refine_diff_density_max 0.731
_refine_diff_density_min -0.587
_refine_diff_density_rms 0.080
_refine_ls_extinction_method none
_refine_ls_goodness_of_fit_ref 1.013
_refine_ls_hydrogen_treatment mixed
_refine_ls_matrix_type full
_refine_ls_number_parameters 410
_refine_ls_number_reflns 5534
_refine_ls_number_restraints 0
_refine_ls_restrained_S_all 1.013
_refine_ls_R_factor_all 0.0736
_refine_ls_R_factor_gt 0.0560
_refine_ls_shift/su_max 0.000
_refine_ls_shift/su_mean 0.000
_refine_ls_structure_factor_coef Fsqd
_refine_ls_weighting_details 'w=1/[\s^2^(Fo^2^)+(0.1000P)^2^+5.0000P] where P=(Fo^2^+2Fc^2^)/3'
_refine_ls_weighting_scheme calc
_refine_ls_wR_factor_gt 0.1517
_refine_ls_wR_factor_ref 0.1757
_reflns_Friedel_coverage 0.000
_reflns_number_gt 4352
_reflns_number_total 5534
_reflns_threshold_expression 'I > 2\s(I)'
_cod_data_source_file d3dt02261g2.cif
_cod_data_source_block co-bpz_0ma_a
_cod_original_sg_symbol_H-M 'P 21/c'
_cod_database_code 7714012
_shelx_shelxl_version_number 2018/3
_shelx_space_group_comment
;
The symmetry employed for this shelxl refinement is uniquely defined
by the following loop, which should always be used as a source of
symmetry information in preference to the above space-group names.
They are only intended as comments.
;

loop_
_space_group_symop_operation_xyz
'x, y, z'
'-x, y+1/2, -z+1/2'
'-x, -y, -z'
'x, -y-1/2, z-1/2'

loop_
_atom_site_label
_atom_site_type_symbol
_atom_site_fract_x
_atom_site_fract_y
_atom_site_fract_z
_atom_site_U_iso_or_equiv
_atom_site_adp_type
_atom_site_occupancy
_atom_site_site_symmetry_order
_atom_site_calc_flag
_atom_site_refinement_flags_posn
_atom_site_refinement_flags_adp
_atom_site_refinement_flags_occupancy
_atom_site_disorder_assembly
_atom_site_disorder_group
Co1 Co 0.27515(4) 0.65650(4) 0.54384(2) 0.03703(19) Uani 1 1 d . . . . .
Cl2 Cl 0.10529(10) 0.43900(11) 0.34276(6) 0.0680(4) Uani 1 1 d . . . . .
Cl1 Cl 0.37151(12) 0.28826(10) 0.57482(8) 0.0757(4) Uani 1 1 d . . . . .
N1 N 0.3734(2) 0.5852(2) 0.63628(15) 0.0389(7) Uani 1 1 d . . . . .
N4 N 0.3944(2) 0.7775(2) 0.55569(15) 0.0395(7) Uani 1 1 d . . . . .
N2 N 0.4819(2) 0.6057(2) 0.65633(16) 0.0406(7) Uani 1 1 d . . . . .
O1 O 0.1675(3) 0.5172(3) 0.52936(19) 0.0631(8) Uani 1 1 d . . . . .
H007 H 0.204347 0.463451 0.539537 0.095 Uiso 1 1 calc R U . . .
O2 O 0.3526(3) 0.5541(3) 0.48498(18) 0.0652(9) Uani 1 1 d . . . . .
H95 H 0.308317 0.537911 0.448441 0.098 Uiso 1 1 calc R U . . .
N3 N 0.5008(2) 0.7558(3) 0.58938(16) 0.0420(7) Uani 1 1 d . . . . .
N8 N 0.1714(3) 0.7169(3) 0.45007(16) 0.0479(8) Uani 1 1 d . . . . .
N5 N 0.1860(3) 0.7479(3) 0.59671(18) 0.0471(8) Uani 1 1 d . . . . .
N6 N 0.0793(3) 0.7716(3) 0.5644(2) 0.0585(10) Uani 1 1 d . . . . .
N7 N 0.0663(3) 0.7407(3) 0.4455(2) 0.0589(10) Uani 1 1 d . . . . .
C6 C 0.5330(3) 0.6473(3) 0.6070(2) 0.0431(9) Uani 1 1 d . . . . .
H00A H 0.512947 0.604282 0.565562 0.052 Uiso 1 1 calc R U . . .
H00B H 0.611252 0.643852 0.626037 0.052 Uiso 1 1 calc R U . . .
C10 C 0.3907(3) 0.8825(3) 0.5476(2) 0.0465(9) Uani 1 1 d . . . . .
C2 C 0.3503(3) 0.5482(3) 0.6925(2) 0.0473(9) Uani 1 1 d . . . . .
C9 C 0.4933(4) 0.9264(3) 0.5749(2) 0.0513(10) Uani 1 1 d . . . . .
H00H H 0.511598 0.997575 0.575016 0.062 Uiso 1 1 calc R U . . .
C4 C 0.5272(3) 0.5826(3) 0.7240(2) 0.0498(10) Uani 1 1 d . . . . .
C7 C 0.5618(3) 0.8449(3) 0.6015(2) 0.0509(10) Uani 1 1 d . . . . .
C11 C 0.2872(4) 0.9406(4) 0.5150(3) 0.0656(13) Uani 1 1 d . . . . .
H00C H 0.263809 0.925408 0.466456 0.098 Uiso 1 1 calc R U . . .
H00D H 0.299095 1.015254 0.521738 0.098 Uiso 1 1 calc R U . . .
H00E H 0.232286 0.918260 0.535744 0.098 Uiso 1 1 calc R U . . .
C3 C 0.4447(4) 0.5448(4) 0.7473(2) 0.0583(11) Uani 1 1 d . . . . .
H00L H 0.450355 0.521160 0.791764 0.070 Uiso 1 1 calc R U . . .
C21 C 0.1885(4) 0.7524(4) 0.3915(2) 0.0620(12) Uani 1 1 d . . . . .
O7 O 0.0580(4) 0.4682(7) 0.3948(2) 0.152(3) Uani 1 1 d . . . . .
C5 C 0.6436(4) 0.6013(5) 0.7601(3) 0.0715(14) Uani 1 1 d . . . . .
H00F H 0.687813 0.563757 0.736811 0.107 Uiso 1 1 calc R U . . .
H00G H 0.659340 0.576655 0.806800 0.107 Uiso 1 1 calc R U . . .
H00I H 0.658932 0.675651 0.760036 0.107 Uiso 1 1 calc R U . . .
C15 C 0.0431(5) 0.8462(4) 0.6014(4) 0.0833(19) Uani 1 1 d . . . . .
C17 C 0.0242(3) 0.7160(4) 0.5033(3) 0.0637(13) Uani 1 1 d . . . . .
H00Q H -0.032496 0.668913 0.500651 0.076 Uiso 1 1 calc R U . . .
O8 O 0.2132(4) 0.4723(6) 0.3595(3) 0.144(2) Uani 1 1 d . . . . .
C12 C 0.2155(4) 0.8100(4) 0.6531(2) 0.0580(11) Uani 1 1 d . . . . .
O6 O 0.4265(5) 0.3597(4) 0.5455(4) 0.150(3) Uani 1 1 d . . . . .
C1 C 0.2383(4) 0.5192(4) 0.6927(3) 0.0672(13) Uani 1 1 d . . . . .
H00J H 0.186846 0.559109 0.657967 0.101 Uiso 1 1 calc R U . . .
H00K H 0.228730 0.534750 0.737114 0.101 Uiso 1 1 calc R U . . .
H00M H 0.226868 0.445002 0.683293 0.101 Uiso 1 1 calc R U . . .
C20 C 0.0932(5) 0.7969(5) 0.3504(3) 0.0833(18) Uani 1 1 d . . . . .
H00V H 0.083095 0.826251 0.306883 0.100 Uiso 1 1 calc R U . . .
C13 C 0.3271(5) 0.8123(4) 0.7006(3) 0.0737(14) Uani 1 1 d . . . . .
H00N H 0.345213 0.743795 0.721091 0.111 Uiso 1 1 calc R U . . .
H00O H 0.330918 0.863770 0.736114 0.111 Uiso 1 1 calc R U . . .
H00P H 0.377385 0.830901 0.675305 0.111 Uiso 1 1 calc R U . . .
C14 C 0.1270(6) 0.8707(5) 0.6573(4) 0.0835(18) Uani 1 1 d . . . . .
H00X H 0.125660 0.918868 0.691757 0.100 Uiso 1 1 calc R U . . .
O9 O 0.0467(5) 0.4861(6) 0.2815(3) 0.157(2) Uani 1 1 d . . . . .
C18 C 0.0177(4) 0.7898(5) 0.3850(3) 0.0842(18) Uani 1 1 d . . . . .
C8 C 0.6808(4) 0.8438(5) 0.6367(3) 0.0804(16) Uani 1 1 d . . . . .
H01A H 0.692893 0.827293 0.684598 0.121 Uiso 1 1 calc R U . . .
H01B H 0.710998 0.912029 0.632344 0.121 Uiso 1 1 calc R U . . .
H01C H 0.715187 0.791243 0.615700 0.121 Uiso 1 1 calc R U . . .
O3 O 0.2740(5) 0.3231(4) 0.5774(5) 0.162(3) Uani 1 1 d . . . . .
C22 C 0.2939(5) 0.7432(6) 0.3768(3) 0.0865(17) Uani 1 1 d . . . . .
H01D H 0.350517 0.736043 0.419276 0.130 Uiso 1 1 calc R U . . .
H2CA H 0.306519 0.805367 0.352922 0.130 Uiso 1 1 calc R U . . .
H01F H 0.293369 0.682056 0.348487 0.130 Uiso 1 1 calc R U . . .
C19 C -0.0990(5) 0.8240(7) 0.3665(5) 0.138(4) Uani 1 1 d . . . . .
H01G H -0.117815 0.858744 0.322443 0.207 Uiso 1 1 calc R U . . .
H01H H -0.109288 0.872006 0.400876 0.207 Uiso 1 1 calc R U . . .
H1CA H -0.144631 0.763159 0.364224 0.207 Uiso 1 1 calc R U . . .
C16 C -0.0729(6) 0.8862(7) 0.5772(6) 0.146(4) Uani 1 1 d . . . . .
H01J H -0.094441 0.911601 0.616119 0.220 Uiso 1 1 calc R U . . .
H01K H -0.120052 0.829657 0.555448 0.220 Uiso 1 1 calc R U . . .
H01L H -0.077497 0.942835 0.544868 0.220 Uiso 1 1 calc R U . . .
O10 O 0.0945(9) 0.3326(5) 0.3266(5) 0.219(4) Uani 1 1 d . . . . .
O4 O 0.4197(10) 0.3001(8) 0.6475(4) 0.244(5) Uani 1 1 d . . . . .
O5 O 0.3918(7) 0.1868(4) 0.5696(5) 0.196(4) Uani 1 1 d . . . . .
H188 H 0.346(10) 0.495(10) 0.495(7) 0.23(6) Uiso 1 1 d . . . . .
H189 H 0.151(7) 0.498(7) 0.481(5) 0.15(3) Uiso 1 1 d . . . . .
H3CA H 0.045(4) 0.642(4) 0.517(2) 0.066(14) Uiso 1 1 d . . . . .

loop_
_atom_site_aniso_label
_atom_site_aniso_U_11
_atom_site_aniso_U_22
_atom_site_aniso_U_33
_atom_site_aniso_U_23
_atom_site_aniso_U_13
_atom_site_aniso_U_12
Co1 0.0350(3) 0.0404(3) 0.0339(3) 0.0000(2) 0.0069(2) 0.0050(2)
Cl2 0.0713(8) 0.0745(8) 0.0519(7) -0.0101(6) 0.0075(6) -0.0081(6)
Cl1 0.0916(9) 0.0494(7) 0.0992(10) 0.0136(6) 0.0484(8) 0.0154(6)
N1 0.0358(16) 0.0418(17) 0.0368(16) 0.0041(13) 0.0067(13) 0.0029(13)
N4 0.0392(16) 0.0389(17) 0.0394(16) 0.0023(13) 0.0097(13) 0.0039(13)
N2 0.0371(16) 0.0417(17) 0.0402(17) 0.0020(14) 0.0063(13) 0.0054(13)
O1 0.068(2) 0.0522(18) 0.062(2) -0.0033(16) 0.0076(16) -0.0014(15)
O2 0.061(2) 0.075(2) 0.0561(19) -0.0221(17) 0.0118(15) 0.0079(17)
N3 0.0392(16) 0.0439(18) 0.0438(17) 0.0008(14) 0.0132(14) -0.0004(14)
N8 0.0399(18) 0.059(2) 0.0406(18) 0.0074(16) 0.0044(14) 0.0028(15)
N5 0.0472(19) 0.0459(18) 0.053(2) 0.0064(16) 0.0219(16) 0.0116(15)
N6 0.047(2) 0.055(2) 0.083(3) 0.013(2) 0.0330(19) 0.0111(17)
N7 0.0357(18) 0.065(2) 0.069(2) 0.0208(19) 0.0027(16) -0.0002(16)
C6 0.0320(18) 0.047(2) 0.048(2) 0.0021(17) 0.0084(16) 0.0067(15)
C10 0.058(2) 0.041(2) 0.043(2) 0.0050(17) 0.0177(18) 0.0033(18)
C2 0.054(2) 0.046(2) 0.042(2) 0.0055(17) 0.0136(18) -0.0001(18)
C9 0.065(3) 0.044(2) 0.046(2) -0.0008(18) 0.018(2) -0.011(2)
C4 0.051(2) 0.049(2) 0.041(2) 0.0022(18) -0.0012(18) 0.0065(18)
C7 0.051(2) 0.058(3) 0.047(2) -0.0012(19) 0.0196(19) -0.010(2)
C11 0.071(3) 0.044(2) 0.076(3) 0.014(2) 0.012(3) 0.011(2)
C3 0.069(3) 0.064(3) 0.037(2) 0.013(2) 0.008(2) 0.005(2)
C21 0.064(3) 0.073(3) 0.040(2) 0.006(2) 0.002(2) -0.007(2)
O7 0.091(3) 0.293(8) 0.076(3) -0.059(4) 0.030(3) -0.053(4)
C5 0.054(3) 0.084(4) 0.059(3) 0.008(3) -0.011(2) 0.004(2)
C15 0.069(3) 0.062(3) 0.144(6) 0.013(3) 0.072(4) 0.020(3)
C17 0.036(2) 0.060(3) 0.095(4) 0.025(3) 0.019(2) 0.002(2)
O8 0.075(3) 0.239(7) 0.121(4) -0.095(4) 0.033(3) -0.030(4)
C12 0.080(3) 0.048(2) 0.060(3) 0.001(2) 0.044(2) 0.009(2)
O6 0.155(5) 0.099(4) 0.249(7) 0.070(4) 0.143(5) 0.043(3)
C1 0.063(3) 0.080(3) 0.062(3) 0.014(3) 0.024(2) -0.006(2)
C20 0.075(4) 0.098(4) 0.062(3) 0.034(3) -0.005(3) -0.013(3)
C13 0.101(4) 0.070(3) 0.050(3) -0.011(2) 0.021(3) 0.004(3)
C14 0.103(5) 0.063(3) 0.108(5) -0.015(3) 0.069(4) 0.011(3)
O9 0.156(5) 0.205(7) 0.093(4) 0.050(4) 0.008(3) 0.007(5)
C18 0.048(3) 0.086(4) 0.095(4) 0.043(3) -0.018(3) -0.001(3)
C8 0.048(3) 0.084(4) 0.104(4) 0.001(3) 0.013(3) -0.017(3)
O3 0.123(5) 0.089(4) 0.312(9) 0.045(5) 0.122(6) 0.020(3)
C22 0.093(4) 0.118(5) 0.059(3) 0.014(3) 0.039(3) 0.004(4)
C19 0.053(3) 0.170(8) 0.163(8) 0.096(6) -0.014(4) 0.011(4)
C16 0.081(4) 0.105(5) 0.278(12) -0.003(7) 0.091(6) 0.043(4)
O10 0.292(11) 0.087(4) 0.241(9) -0.038(5) 0.016(8) -0.028(5)
O4 0.350(14) 0.243(11) 0.119(6) 0.028(6) 0.035(7) 0.023(10)
O5 0.253(9) 0.055(3) 0.321(11) -0.008(5) 0.150(8) 0.024(4)

loop_
_atom_type_symbol
_atom_type_description
_atom_type_scat_dispersion_real
_atom_type_scat_dispersion_imag
_atom_type_scat_source
C C 0.0033 0.0016 'International Tables Vol C Tables 4.2.6.8 and 6.1.1.4'
H H 0.0000 0.0000 'International Tables Vol C Tables 4.2.6.8 and 6.1.1.4'
Cl Cl 0.1484 0.1585 'International Tables Vol C Tables 4.2.6.8 and 6.1.1.4'
N N 0.0061 0.0033 'International Tables Vol C Tables 4.2.6.8 and 6.1.1.4'
O O 0.0106 0.0060 'International Tables Vol C Tables 4.2.6.8 and 6.1.1.4'
Co Co 0.3494 0.9721 'International Tables Vol C Tables 4.2.6.8 and 6.1.1.4'

loop_
_geom_angle_atom_site_label_1
_geom_angle_atom_site_label_2
_geom_angle_atom_site_label_3
_geom_angle
_geom_angle_site_symmetry_1
_geom_angle_site_symmetry_3
_geom_angle_publ_flag
N5 Co1 N8 87.85(13) . . ?
N5 Co1 N4 91.48(13) . . ?
N8 Co1 N4 95.23(12) . . ?
N5 Co1 N1 93.33(12) . . ?
N8 Co1 N1 175.87(13) . . ?
N4 Co1 N1 88.70(12) . . ?
N5 Co1 O2 174.51(14) . . ?
N8 Co1 O2 89.65(14) . . ?
N4 Co1 O2 93.62(14) . . ?
N1 Co1 O2 88.84(13) . . ?
N5 Co1 O1 95.42(14) . . ?
N8 Co1 O1 87.58(13) . . ?
N4 Co1 O1 172.64(12) . . ?
N1 Co1 O1 88.36(12) . . ?
O2 Co1 O1 79.58(15) . . ?
O10 Cl2 O9 102.4(5) . . ?
O10 Cl2 O8 112.2(6) . . ?
O9 Cl2 O8 109.7(4) . . ?
O10 Cl2 O7 113.4(6) . . ?
O9 Cl2 O7 108.4(4) . . ?
O8 Cl2 O7 110.5(3) . . ?
O5 Cl1 O3 122.0(4) . . ?
O5 Cl1 O6 117.7(4) . . ?
O3 Cl1 O6 113.5(3) . . ?
O5 Cl1 O4 98.4(6) . . ?
O3 Cl1 O4 93.6(6) . . ?
O6 Cl1 O4 104.4(6) . . ?
C2 N1 N2 105.6(3) . . ?
C2 N1 Co1 132.3(3) . . ?
N2 N1 Co1 118.7(2) . . ?
C10 N4 N3 104.8(3) . . ?
C10 N4 Co1 134.4(3) . . ?
N3 N4 Co1 119.7(2) . . ?
C4 N2 N1 111.6(3) . . ?
C4 N2 C6 128.9(3) . . ?
N1 N2 C6 119.5(3) . . ?
Co1 O1 H007 109.5 . . ?
Co1 O1 H189 107(5) . . ?
H007 O1 H189 89.1 . . ?
Co1 O2 H95 109.5 . . ?
Co1 O2 H188 109(10) . . ?
H95 O2 H188 84.4 . . ?
C7 N3 N4 111.6(3) . . ?
C7 N3 C6 129.3(3) . . ?
N4 N3 C6 119.1(3) . . ?
C21 N8 N7 105.9(3) . . ?
C21 N8 Co1 133.5(3) . . ?
N7 N8 Co1 119.9(3) . . ?
C12 N5 N6 106.2(3) . . ?
C12 N5 Co1 133.1(3) . . ?
N6 N5 Co1 119.2(3) . . ?
C15 N6 N5 109.9(5) . . ?
C15 N6 C17 130.8(5) . . ?
N5 N6 C17 119.2(3) . . ?
C18 N7 N8 110.9(4) . . ?
C18 N7 C17 130.0(4) . . ?
N8 N7 C17 119.0(3) . . ?
N2 C6 N3 111.2(3) . . ?
N2 C6 H00A 109.4 . . ?
N3 C6 H00A 109.4 . . ?
N2 C6 H00B 109.4 . . ?
N3 C6 H00B 109.4 . . ?
H00A C6 H00B 108.0 . . ?
N4 C10 C9 110.5(4) . . ?
N4 C10 C11 122.5(4) . . ?
C9 C10 C11 127.0(4) . . ?
N1 C2 C3 109.6(4) . . ?
N1 C2 C1 122.5(4) . . ?
C3 C2 C1 127.9(4) . . ?
C7 C9 C10 106.8(4) . . ?
C7 C9 H00H 126.6 . . ?
C10 C9 H00H 126.6 . . ?
N2 C4 C3 105.7(4) . . ?
N2 C4 C5 123.0(4) . . ?
C3 C4 C5 131.3(4) . . ?
N3 C7 C9 106.4(4) . . ?
N3 C7 C8 122.7(4) . . ?
C9 C7 C8 130.9(4) . . ?
C10 C11 H00C 109.5 . . ?
C10 C11 H00D 109.5 . . ?
H00C C11 H00D 109.5 . . ?
C10 C11 H00E 109.5 . . ?
H00C C11 H00E 109.5 . . ?
H00D C11 H00E 109.5 . . ?
C4 C3 C2 107.5(4) . . ?
C4 C3 H00L 126.3 . . ?
C2 C3 H00L 126.3 . . ?
N8 C21 C20 109.0(5) . . ?
N8 C21 C22 122.9(4) . . ?
C20 C21 C22 128.1(5) . . ?
C4 C5 H00F 109.5 . . ?
C4 C5 H00G 109.5 . . ?
H00F C5 H00G 109.5 . . ?
C4 C5 H00I 109.5 . . ?
H00F C5 H00I 109.5 . . ?
H00G C5 H00I 109.5 . . ?
C14 C15 N6 107.5(5) . . ?
C14 C15 C16 131.8(6) . . ?
N6 C15 C16 120.7(7) . . ?
N6 C17 N7 112.7(4) . . ?
N6 C17 H00Q 123.7 . . ?
N7 C17 H00Q 123.7 . . ?
N6 C17 H3CA 101(3) . . ?
N7 C17 H3CA 108(3) . . ?
H00Q C17 H3CA 63.5 . . ?
N5 C12 C14 109.4(5) . . ?
N5 C12 C13 123.3(4) . . ?
C14 C12 C13 127.3(5) . . ?
C2 C1 H00J 109.5 . . ?
C2 C1 H00K 109.5 . . ?
H00J C1 H00K 109.5 . . ?
C2 C1 H00M 109.5 . . ?
H00J C1 H00M 109.5 . . ?
H00K C1 H00M 109.5 . . ?
C18 C20 C21 107.7(5) . . ?
C18 C20 H00V 126.1 . . ?
C21 C20 H00V 126.1 . . ?
C12 C13 H00N 109.5 . . ?
C12 C13 H00O 109.5 . . ?
H00N C13 H00O 109.5 . . ?
C12 C13 H00P 109.5 . . ?
H00N C13 H00P 109.5 . . ?
H00O C13 H00P 109.5 . . ?
C15 C14 C12 107.0(5) . . ?
C15 C14 H00X 126.5 . . ?
C12 C14 H00X 126.5 . . ?
C20 C18 N7 106.5(4) . . ?
C20 C18 C19 131.6(6) . . ?
N7 C18 C19 121.9(6) . . ?
C7 C8 H01A 109.5 . . ?
C7 C8 H01B 109.5 . . ?
H01A C8 H01B 109.5 . . ?
C7 C8 H01C 109.5 . . ?
H01A C8 H01C 109.5 . . ?
H01B C8 H01C 109.5 . . ?
C21 C22 H01D 109.5 . . ?
C21 C22 H2CA 109.5 . . ?
H01D C22 H2CA 109.5 . . ?
C21 C22 H01F 109.5 . . ?
H01D C22 H01F 109.5 . . ?
H2CA C22 H01F 109.5 . . ?
C18 C19 H01G 109.5 . . ?
C18 C19 H01H 109.5 . . ?
H01G C19 H01H 109.5 . . ?
C18 C19 H1CA 109.5 . . ?
H01G C19 H1CA 109.5 . . ?
H01H C19 H1CA 109.5 . . ?
C15 C16 H01J 109.5 . . ?
C15 C16 H01K 109.5 . . ?
H01J C16 H01K 109.5 . . ?
C15 C16 H01L 109.5 . . ?
H01J C16 H01L 109.5 . . ?
H01K C16 H01L 109.5 . . ?

loop_
_geom_bond_atom_site_label_1
_geom_bond_atom_site_label_2
_geom_bond_distance
_geom_bond_site_symmetry_2
_geom_bond_publ_flag
Co1 N5 2.118(3) . ?
Co1 N8 2.126(3) . ?
Co1 N4 2.130(3) . ?
Co1 N1 2.136(3) . ?
Co1 O2 2.180(3) . ?
Co1 O1 2.206(3) . ?
Cl2 O10 1.381(6) . ?
Cl2 O9 1.388(5) . ?
Cl2 O8 1.396(5) . ?
Cl2 O7 1.405(5) . ?
Cl1 O5 1.319(5) . ?
Cl1 O3 1.343(5) . ?
Cl1 O6 1.380(5) . ?
Cl1 O4 1.431(8) . ?
N1 C2 1.337(5) . ?
N1 N2 1.362(4) . ?
N4 C10 1.337(5) . ?
N4 N3 1.370(4) . ?
N2 C4 1.359(5) . ?
N2 C6 1.441(5) . ?
O1 H007 0.8200 . ?
O1 H189 0.97(9) . ?
O2 H95 0.8200 . ?
O2 H188 0.79(13) . ?
N3 C7 1.354(5) . ?
N3 C6 1.447(5) . ?
N8 C21 1.343(6) . ?
N8 N7 1.360(5) . ?
N5 C12 1.348(6) . ?
N5 N6 1.373(5) . ?
N6 C15 1.364(7) . ?
N6 C17 1.424(7) . ?
N7 C18 1.355(6) . ?
N7 C17 1.455(6) . ?
C6 H00A 0.9700 . ?
C6 H00B 0.9700 . ?
C10 C9 1.392(6) . ?
C10 C11 1.498(6) . ?
C2 C3 1.392(6) . ?
C2 C1 1.487(6) . ?
C9 C7 1.362(6) . ?
C9 H00H 0.9300 . ?
C4 C3 1.363(6) . ?
C4 C5 1.484(6) . ?
C7 C8 1.492(6) . ?
C11 H00C 0.9600 . ?
C11 H00D 0.9600 . ?
C11 H00E 0.9600 . ?
C3 H00L 0.9300 . ?
C21 C20 1.389(7) . ?
C21 C22 1.470(7) . ?
C5 H00F 0.9600 . ?
C5 H00G 0.9600 . ?
C5 H00I 0.9600 . ?
C15 C14 1.358(9) . ?
C15 C16 1.517(8) . ?
C17 H00Q 0.9300 . ?
C17 H3CA 0.99(5) . ?
C12 C14 1.394(7) . ?
C12 C13 1.481(7) . ?
C1 H00J 0.9600 . ?
C1 H00K 0.9600 . ?
C1 H00M 0.9600 . ?
C20 C18 1.350(8) . ?
C20 H00V 0.9300 . ?
C13 H00N 0.9600 . ?
C13 H00O 0.9600 . ?
C13 H00P 0.9600 . ?
C14 H00X 0.9300 . ?
C18 C19 1.502(8) . ?
C8 H01A 0.9600 . ?
C8 H01B 0.9600 . ?
C8 H01C 0.9600 . ?
C22 H01D 0.9600 . ?
C22 H2CA 0.9600 . ?
C22 H01F 0.9600 . ?
C19 H01G 0.9600 . ?
C19 H01H 0.9600 . ?
C19 H1CA 0.9600 . ?
C16 H01J 0.9600 . ?
C16 H01K 0.9600 . ?
C16 H01L 0.9600 . ?
